data_2006649
loop_
_publ_author_name
' Overby, Jason S. '
' Farrar, John M. '
' Hanusa, Timothy P. '

_publ_contact_author
;
Dr Timothy P. Hanusa
Department of Chemistry
Vanderbilt University
Nashville, TN  37235
USA
;
_publ_section_title
;
 Bis(\h^5^-1,2,4-triisopropylcyclopentadienyl)ruthenium
;
_journal_issue 11
_journal_name_full 'Acta Crystallographica Section C'
_journal_page_first 1605
_journal_page_last 1606
_journal_paper_doi 10.1107/S0108270197007014
_journal_volume 53
_journal_year 1997
_chemical_formula_iupac '[Ru (C14 H23)2]'
_chemical_formula_moiety 'C28 H46 Ru '
_chemical_formula_sum 'C28 H46 Ru'
_chemical_formula_weight 483.74
_space_group_IT_number 2
_symmetry_cell_setting triclinic
_symmetry_space_group_name_Hall '-P 1'
_symmetry_space_group_name_H-M 'P -1'
_audit_creation_method 'from TEXRAY.INF file'
_cell_angle_alpha 99.41(2)
_cell_angle_beta 116.03(2)
_cell_angle_gamma 73.95(2)
_cell_formula_units_Z 1
_cell_length_a 9.156(3)
_cell_length_b 9.509(2)
_cell_length_c 8.701(2)
_cell_measurement_reflns_used 24
_cell_measurement_temperature 293(2)
_cell_measurement_theta_max 65.3
_cell_measurement_theta_min 54.8
_cell_volume 653.4(3)
_computing_cell_refinement 'MSC/AFC Diffractometer Control Software'
_computing_data_collection
;MSC/AFC Diffractometer Control Software (Molecular Structure Corporation,
 1988)
;
_computing_data_reduction 'TEXSAN (Molecular Structure Corporation, 1985)'
_computing_publication_material TEXSAN
_computing_structure_refinement TEXSAN
_computing_structure_solution 'SHELXS86 (Sheldrick, 1985), DIRDIF (Beurskens, 1984)'
_diffrn_ambient_temperature 293.0
_diffrn_measurement_device AFC6S
_diffrn_measurement_method '\w/2\q scans'
_diffrn_radiation_monochromator graphite
_diffrn_radiation_source 'X-ray tube'
_diffrn_radiation_type CuK\a
_diffrn_radiation_wavelength 1.5418
_diffrn_reflns_av_R_equivalents 0.04
_diffrn_reflns_limit_h_max 10
_diffrn_reflns_limit_h_min -3
_diffrn_reflns_limit_k_max 10
_diffrn_reflns_limit_k_min -9
_diffrn_reflns_limit_l_max 9
_diffrn_reflns_limit_l_min -9
_diffrn_reflns_number 2095
_diffrn_reflns_theta_max 60.09
_diffrn_standards_decay_% none
_diffrn_standards_interval_count 150
_diffrn_standards_number 3
_exptl_absorpt_coefficient_mu 5.009
_exptl_absorpt_correction_T_max 0.286
_exptl_absorpt_correction_T_min 0.180
_exptl_absorpt_correction_type 'empirical via \y scans '
_exptl_absorpt_process_details '(North, Phillips & Mathews, 1968)'
_exptl_crystal_colour 'pale yellow'
_exptl_crystal_density_diffrn 1.229
_exptl_crystal_density_method 'not measured'
_exptl_crystal_description prism
_exptl_crystal_F_000 258.00
_exptl_crystal_size_max 0.30
_exptl_crystal_size_mid 0.30
_exptl_crystal_size_min 0.25
_refine_diff_density_max 0.45
_refine_diff_density_min -0.62
_refine_ls_extinction_method none
_refine_ls_goodness_of_fit_obs 2.046
_refine_ls_hydrogen_treatment noref
_refine_ls_matrix_type full
_refine_ls_number_parameters 151
_refine_ls_number_reflns 1944
_refine_ls_number_restraints 0
_refine_ls_R_factor_obs .0350
_refine_ls_shift/esd_max 0.0297
_refine_ls_structure_factor_coef F
_refine_ls_weighting_details 'w = 4F~o~^2^/\s^2^(F~o~^2^)'
_refine_ls_weighting_scheme calc
_refine_ls_wR_factor_obs .0462
_reflns_number_observed 1944
_reflns_number_total 1952
_reflns_observed_criterion I>3.0\s(I)
_cod_data_source_file bs1021.cif
_cod_data_source_block Cp3iRu
_cod_depositor_comments
;
The following automatic conversions were performed:

'_atom_site_thermal_displace_type' tag value 'Uij' was replaced with
'Uani' value 33 times.

Automatic conversion script
Id: cif_fix_values 1646 2011-03-28 12:23:43Z adriana 

The following automatic conversions were performed:

'_refine_ls_weighting_scheme' value 'w = 4F~o~^2^/\s^2^(F~o~^2^)' was
changed to 'calc'. New tag '_refine_ls_weighting_details' was
created. The value of the new tag was set to 'w =
4F~o~^2^/\s^2^(F~o~^2^)'.

Automatic conversion script
Id: cif_fix_values 3143 2015-03-26 13:38:13Z robertas 
;
_cod_original_sg_symbol_H-M 'P -1       '
_cod_original_formula_sum 'C28 H46 Ru '
_cod_database_code 2006649

loop_
_symmetry_equiv_pos_as_xyz
'  +x,  +y,  +z'
'  -x,  -y,  -z'

loop_
_atom_site_aniso_label
_atom_site_aniso_U_11
_atom_site_aniso_U_22
_atom_site_aniso_U_33
_atom_site_aniso_U_12
_atom_site_aniso_U_13
_atom_site_aniso_U_23
Ru .0468(3) .0496(3) .0353(3) -.0069(2) .0184(2) .0015(2)
C(2) .057(3) .064(3) .050(2) -.013(2) .009(2) .008(2)
C(3) .042(2) .066(3) .069(3) -.010(2) .020(2) .004(2)
C(4) .049(2) .058(2) .056(2) -.015(2) .014(2) .009(2)
C(5) .063(3) .057(2) .038(2) -.014(2) .008(2) -.002(2)
C(6) .075(3) .067(3) .039(2) -.017(2) .018(2) .000(2)
C(7) .086(4) .079(4) .078(4) -.008(3) .010(3) .032(3)
C(8) .20(2) .099(9) .062(7) .025(9) .028(8) .029(6)
C(8A) .090(10) .110(10) .110(10) -.006(9) .038(10) .060(10)
C(9) .100(9) .060(6) .090(7) .006(6) .036(7) .013(5)
C(9A) .09(2) .20(3) .39(5) .06(2) .11(2) .23(3)
C(10) .059(3) .075(3) .088(4) -.009(2) .028(3) .025(3)
C(11) .099(5) .098(4) .139(6) -.039(4) .050(4) .016(4)
C(12) .111(5) .127(5) .090(4) -.039(4) .053(4) .023(4)
C(13) .099(4) .056(3) .049(2) -.005(3) .026(3) -.004(2)
C(14) .155(6) .076(4) .081(4) -.039(4) .045(4) -.025(3)
C(15) .110(5) .088(4) .107(5) .002(4) .056(4) -.019(3)

loop_
_atom_site_label
_atom_site_fract_x
_atom_site_fract_y
_atom_site_fract_z
_atom_site_U_iso_or_equiv
_atom_site_thermal_displace_type
_atom_site_calc_flag
_atom_site_calc_attached_atom
Ru .5000 .5000 .5000 .04400(10) Uani ? ?
C(2) .2698(5) .5586(5) .2690(5) .0610(10) Uani ? ?
C(3) .2343(5) .5113(5) .3937(6) .0600(10) Uani ? ?
C(4) .3219(5) .3635(5) .4320(5) .0550(10) Uani ? ?
C(5) .4139(5) .3151(5) .3294(5) .0570(10) Uani ? ?
C(6) .3806(6) .4358(5) .2297(5) .0620(10) Uani ? ?
C(7) .1949(7) .7037(6) .1811(7) .088(2) Uani ? ?
C(8) .116(2) .6740(10) -.0190(10) .138(5) Uani ? ?
C(8A) .239(2) .726(2) .065(3) .099(6) Uani ? ?
C(9) .094(2) .8130(10) .242(2) .088(4) Uani ? ?
C(9A) .008(3) .755(4) .153(5) .21(2) Uani ? ?
C(10) .3040(6) .2729(6) .5454(7) .073(2) Uani ? ?
C(11) .1527(9) .2070(7) .4485(10) .105(2) Uani ? ?
C(12) .2927(9) .3577(8) .7057(8) .100(2) Uani ? ?
C(13) .5145(7) .1646(5) .3108(6) .0730(10) Uani ? ?
C(14) .4022(10) .0749(7) .1719(8) .106(2) Uani ? ?
C(15) .6588(9) .1661(7) .2703(9) .105(2) Uani ? ?
H(1) .1626 .5699 .4438 .0728 Uani ? ?
H(2) .4257 .4340 .1495 .0752 Uani ? ?
H(3) .4003 .1944 .5809 .0888 Uani ? ?
H(4) .0540 .2831 .4168 .1278 Uani ? ?
H(5) .1596 .1541 .3484 .1278 Uani ? ?
H(6) .1500 .1426 .5194 .1278 Uani ? ?
H(7) .3874 .3989 .7666 .1206 Uani ? ?
H(8) .1940 .4338 .6740 .1206 Uani ? ?
H(9) .2898 .2933 .7765 .1206 Uani ? ?
H(10) .5586 .1183 .4159 .0883 Uani ? ?
H(11) .3171 .0669 .2022 .1279 Uani ? ?
H(12) .3527 .1219 .0665 .1279 Uani ? ?
H(13) .4666 -.0200 .1600 .1279 Uani ? ?
H(14) .7208 .0685 .2647 .1271 Uani ? ?
H(15) .6170 .2088 .1634 .1271 Uani ? ?
H(16) .7294 .2218 .3577 .1271 Uani ? ?

loop_
_atom_type_symbol
_atom_type_scat_dispersion_real
_atom_type_scat_dispersion_imag
_atom_type_scat_source
C 0.017 0.009 'International Tables'
H 0.000 0.000 'International Tables'
Ru -0.105 3.296 'International Tables'

loop_
_geom_angle_atom_site_label_1
_geom_angle_atom_site_label_2
_geom_angle_atom_site_label_3
_geom_angle
_geom_angle_publ_flag
C(2) Ru C(2) 180.0000 no
C(2) Ru C(3) 38.2(2) no
C(2) Ru C(3) 141.8(2) no
C(2) Ru C(4) 64.6(2) no
C(2) Ru C(4) 115.4(2) no
C(2) Ru C(5) 64.6(2) no
C(2) Ru C(5) 115.4(2) no
C(2) Ru C(6) 38.1(2) no
C(2) Ru C(6) 141.9(2) no
C(2) Ru C(3) 141.8(2) no
C(2) Ru C(3) 38.2(2) no
C(2) Ru C(4) 115.4(2) no
C(2) Ru C(4) 64.6(2) no
C(2) Ru C(5) 115.4(2) no
C(2) Ru C(5) 64.6(2) no
C(2) Ru C(6) 141.9(2) no
C(2) Ru C(6) 38.1(2) no
C(3) Ru C(3) 180.0000 no
C(3) Ru C(4) 38.2(2) no
C(3) Ru C(4) 141.8(2) no
C(3) Ru C(5) 63.5(2) no
C(3) Ru C(5) 116.5(2) no
C(3) Ru C(6) 63.0(2) no
C(3) Ru C(6) 117.0(2) no
C(3) Ru C(4) 141.8(2) no
C(3) Ru C(4) 38.2(2) no
C(3) Ru C(5) 116.5(2) no
C(3) Ru C(5) 63.5(2) no
C(3) Ru C(6) 117.0(2) no
C(3) Ru C(6) 63.0(2) no
C(4) Ru C(4) 180.0000 no
C(4) Ru C(5) 38.0(2) no
C(4) Ru C(5) 142.0(2) no
C(4) Ru C(6) 63.7(2) no
C(4) Ru C(6) 116.3(2) no
C(4) Ru C(5) 142.0(2) no
C(4) Ru C(5) 38.0(2) no
C(4) Ru C(6) 116.3(2) no
C(4) Ru C(6) 63.7(2) no
C(5) Ru C(5) 180.0000 no
C(5) Ru C(6) 38.4(2) no
C(5) Ru C(6) 141.6(2) no
C(5) Ru C(6) 141.6(2) no
C(5) Ru C(6) 38.4(2) no
C(6) Ru C(6) 180.0000 no
Ru C(2) C(3) 70.1(2) no
Ru C(2) C(6) 70.5(2) no
Ru C(2) C(7) 128.0(3) no
C(3) C(2) C(6) 105.6(4) no
C(3) C(2) C(7) 128.4(5) no
C(6) C(2) C(7) 125.8(5) no
Ru C(3) C(2) 71.7(2) no
Ru C(3) C(4) 71.5(2) no
C(2) C(3) C(4) 110.2(4) no
Ru C(4) C(3) 70.3(2) no
Ru C(4) C(5) 71.3(2) no
Ru C(4) C(10) 128.6(3) no
C(3) C(4) C(5) 107.4(4) no
C(3) C(4) C(10) 125.3(4) no
C(5) C(4) C(10) 127.0(4) no
Ru C(5) C(4) 70.7(2) no
Ru C(5) C(6) 70.3(2) no
Ru C(5) C(13) 128.5(3) no
C(4) C(5) C(6) 107.0(4) no
C(4) C(5) C(13) 128.4(4) no
C(6) C(5) C(13) 124.3(4) no
Ru C(6) C(2) 71.4(2) no
Ru C(6) C(5) 71.3(2) no
C(2) C(6) C(5) 109.8(4) no
C(2) C(7) C(8) 109.7(6) no
C(2) C(7) C(8A) 119.8(9) no
C(2) C(7) C(9) 117.1(7) no
C(2) C(7) C(9A) 108.7(9) no
C(8) C(7) C(8A) 49.5(9) no
C(8) C(7) C(9) 114.3(8) no
C(8) C(7) C(9A) 82.0(10) no
C(8A) C(7) C(9) 122.0(10) no
C(8A) C(7) C(9A) 119.0(10) no
C(9) C(7) C(9A) 40.0(10) no
C(7) C(8) C(8A) 53.9(9) no
C(7) C(8A) C(8) 76.0(10) no
C(7) C(9) C(9A) 78.0(10) no
C(7) C(9A) C(9) 61.0(10) no
C(4) C(10) C(11) 111.0(5) no
C(4) C(10) C(12) 113.2(4) no
C(11) C(10) C(12) 109.4(5) no
C(5) C(13) C(14) 109.7(5) no
C(5) C(13) C(15) 113.0(5) no
C(14) C(13) C(15) 109.5(5) no

loop_
_geom_bond_atom_site_label_1
_geom_bond_atom_site_label_2
_geom_bond_site_symmetry_1
_geom_bond_site_symmetry_2
_geom_bond_distance
_geom_bond_publ_flag
Ru C(2) ? ? 2.189(4) yes
Ru C(2) ? ? 2.189(4) no
Ru C(3) ? ? 2.168(4) yes
Ru C(3) ? ? 2.168(4) no
Ru C(4) ? ? 2.184(4) yes
Ru C(4) ? ? 2.184(4) no
Ru C(5) ? ? 2.191(4) yes
Ru C(5) ? ? 2.191(4) no
Ru C(6) ? ? 2.178(4) yes
Ru C(6) ? ? 2.178(4) no
C(2) C(3) ? ? 1.426(6) no
C(2) C(6) ? ? 1.424(6) no
C(2) C(7) ? ? 1.523(7) no
C(3) C(4) ? ? 1.423(6) no
C(4) C(5) ? ? 1.425(6) no
C(4) C(10) ? ? 1.497(6) no
C(5) C(6) ? ? 1.436(6) no
C(5) C(13) ? ? 1.500(6) no
C(7) C(8) ? ? 1.570(10) no
C(7) C(8A) ? ? 1.31(2) no
C(7) C(9) ? ? 1.390(10) no
C(7) C(9A) ? ? 1.56(2) no
C(8) C(8A) ? ? 1.23(2) no
C(9) C(9A) ? ? 1.04(4) no
C(10) C(11) ? ? 1.518(8) no
C(10) C(12) ? ? 1.523(8) no
C(13) C(14) ? ? 1.517(8) no
C(13) C(15) ? ? 1.513(9) no
